data_7241248
loop_
_publ_author_name
'Lin, Chen-Lan'
'Chen, Yan-Fei'
'Qiu, Li-Jun'
'Zhu, Binglong'
'Wang, Xin'
'Luo, Shi-Peng'
'shi, wenyan'
'Yang, Ting-Hai'
'Lei, Wu'

_publ_section_title
;
 Synthesis, structure and photocatalytic properties of coordination
 polymers based on pyrazole carboxylic acid ligand
;
_journal_name_full CrystEngComm
_journal_paper_doi 10.1039/D0CE01054E
_journal_year 2020
_chemical_formula_moiety 'C7 H11 Cd N3 O5'
_chemical_formula_sum 'C7 H11 Cd N3 O5'
_chemical_formula_weight 329.59
_space_group_crystal_system monoclinic
_space_group_IT_number 14
_space_group_name_Hall '-P 2ybc'
_space_group_name_H-M_alt 'P 1 21/c 1'
_atom_sites_solution_hydrogens mixed
_audit_creation_method SHELXL-2018/3
_audit_update_record
;
2020-07-18 deposited with the CCDC.	2020-09-04 downloaded from the CCDC.
;
_cell_angle_alpha 90
_cell_angle_beta 92.916(2)
_cell_angle_gamma 90
_cell_formula_units_Z 4
_cell_length_a 11.2775(16)
_cell_length_b 10.9894(16)
_cell_length_c 8.5532(12)
_cell_measurement_reflns_used 4940
_cell_measurement_temperature 296(2)
_cell_measurement_theta_max 24.94
_cell_measurement_theta_min 2.59
_cell_volume 1058.7(3)
_computing_cell_refinement 'Bruker SAINT'
_computing_data_collection 'Bruker APEX2'
_computing_data_reduction 'Bruker SAINT'
_computing_structure_refinement 'SHELXL-2018/3 (Sheldrick, 2018)'
_computing_structure_solution SHELXS
_diffrn_ambient_temperature 296(2)
_diffrn_measured_fraction_theta_full 0.986
_diffrn_measured_fraction_theta_max 0.986
_diffrn_measurement_device_type 'Bruker APEX-II CCD'
_diffrn_measurement_method '\f and \w scans'
_diffrn_radiation_type MoK\a
_diffrn_radiation_wavelength 0.71073
_diffrn_reflns_av_R_equivalents 0.0394
_diffrn_reflns_av_unetI/netI 0.0340
_diffrn_reflns_Laue_measured_fraction_full 0.986
_diffrn_reflns_Laue_measured_fraction_max 0.986
_diffrn_reflns_limit_h_max 13
_diffrn_reflns_limit_h_min -8
_diffrn_reflns_limit_k_max 13
_diffrn_reflns_limit_k_min -13
_diffrn_reflns_limit_l_max 10
_diffrn_reflns_limit_l_min -10
_diffrn_reflns_number 5492
_diffrn_reflns_point_group_measured_fraction_full 0.986
_diffrn_reflns_point_group_measured_fraction_max 0.986
_diffrn_reflns_theta_full 24.938
_diffrn_reflns_theta_max 24.938
_diffrn_reflns_theta_min 3.020
_diffrn_source 'sealed tube'
_exptl_absorpt_coefficient_mu 2.074
_exptl_absorpt_correction_T_max 0.7452
_exptl_absorpt_correction_T_min 0.5648
_exptl_absorpt_correction_type multi-scan
_exptl_absorpt_process_details SADABS-2016/2
_exptl_crystal_colour 'light yellow'
_exptl_crystal_density_diffrn 2.068
_exptl_crystal_description block
_exptl_crystal_F_000 648
_exptl_crystal_size_max 0.180
_exptl_crystal_size_mid 0.160
_exptl_crystal_size_min 0.120
_refine_diff_density_max 0.633
_refine_diff_density_min -1.154
_refine_diff_density_rms 0.154
_refine_ls_extinction_method none
_refine_ls_goodness_of_fit_ref 1.122
_refine_ls_hydrogen_treatment constr
_refine_ls_matrix_type full
_refine_ls_number_parameters 164
_refine_ls_number_reflns 1819
_refine_ls_number_restraints 18
_refine_ls_restrained_S_all 1.145
_refine_ls_R_factor_all 0.0244
_refine_ls_R_factor_gt 0.0204
_refine_ls_shift/su_max 0.001
_refine_ls_shift/su_mean 0.000
_refine_ls_structure_factor_coef Fsqd
_refine_ls_weighting_details 'w=1/[\s^2^(Fo^2^)+(0.0177P)^2^+0.5356P] where P=(Fo^2^+2Fc^2^)/3'
_refine_ls_weighting_scheme calc
_refine_ls_wR_factor_gt 0.0424
_refine_ls_wR_factor_ref 0.0433
_reflns_Friedel_coverage 0.000
_reflns_number_gt 1747
_reflns_number_total 1819
_reflns_threshold_expression 'I > 2\s(I)'
_cod_data_source_file d0ce01054e2.cif
_cod_data_source_block cd
_cod_original_sg_symbol_H-M 'P 21/c'
_cod_database_code 7241248
_shelx_shelxl_version_number 2018/3
_shelx_space_group_comment
;
The symmetry employed for this shelxl refinement is uniquely defined
by the following loop, which should always be used as a source of
symmetry information in preference to the above space-group names.
They are only intended as comments.
;
_shelx_estimated_absorpt_t_min 0.707
_shelx_estimated_absorpt_t_max 0.789

loop_
_space_group_symop_operation_xyz
'x, y, z'
'-x, y+1/2, -z+1/2'
'-x, -y, -z'
'x, -y-1/2, z-1/2'

loop_
_atom_site_label
_atom_site_type_symbol
_atom_site_fract_x
_atom_site_fract_y
_atom_site_fract_z
_atom_site_U_iso_or_equiv
_atom_site_adp_type
_atom_site_occupancy
_atom_site_site_symmetry_order
_atom_site_calc_flag
_atom_site_refinement_flags_posn
_atom_site_refinement_flags_adp
_atom_site_refinement_flags_occupancy
_atom_site_disorder_assembly
_atom_site_disorder_group
Cd1 Cd 0.34064(2) 0.65118(2) 0.37600(2) 0.01848(8) Uani 1 1 d . . . . .
N1 N 0.58767(16) 0.86079(14) 0.2557(2) 0.0202(4) Uani 1 1 d . . . . .
H1A H 0.571139 0.827210 0.166411 0.024 Uiso 1 1 calc R U . . .
N2 N 0.62431(14) 0.97860(14) 0.27382(18) 0.0196(3) Uani 1 1 d . . . . .
N3 N -0.0367(2) 0.7174(3) 0.2453(5) 0.0769(10) Uani 1 1 d . . . . .
C1 C 0.67092(17) 1.11554(18) 0.4888(2) 0.0195(4) Uani 1 1 d . . . . .
C2 C 0.64295(16) 0.99230(17) 0.4284(2) 0.0181(4) Uani 1 1 d . . . . .
C4 C 0.58033(17) 0.80240(17) 0.3961(2) 0.0187(4) Uani 1 1 d . . . . .
C3 C 0.61873(18) 0.88616(18) 0.5095(2) 0.0203(4) Uani 1 1 d . . . . .
H3A H 0.626594 0.873825 0.617118 0.024 Uiso 1 1 calc R U . . .
C5 C -0.1103(14) 0.8287(16) 0.242(3) 0.098(5) Uani 0.43(3) 1 d . U P A 1
H5A H -0.190088 0.808760 0.206758 0.147 Uiso 0.43(3) 1 calc R U P A 1
H5B H -0.110612 0.862589 0.345722 0.147 Uiso 0.43(3) 1 calc R U P A 1
H5C H -0.078128 0.887019 0.172463 0.147 Uiso 0.43(3) 1 calc R U P A 1
C6 C -0.0859(16) 0.5987(14) 0.194(3) 0.101(5) Uani 0.43(3) 1 d . U P A 1
H6A H -0.168744 0.607716 0.164178 0.151 Uiso 0.43(3) 1 calc R U P A 1
H6B H -0.044466 0.570058 0.105648 0.151 Uiso 0.43(3) 1 calc R U P A 1
H6C H -0.076636 0.541139 0.277898 0.151 Uiso 0.43(3) 1 calc R U P A 1
C5A C -0.0992(9) 0.8166(10) 0.153(2) 0.084(4) Uani 0.57(3) 1 d . . P A 2
H5AA H -0.181102 0.795059 0.133557 0.126 Uiso 0.57(3) 1 calc R U P A 2
H5AB H -0.094021 0.891303 0.211186 0.126 Uiso 0.57(3) 1 calc R U P A 2
H5AC H -0.062403 0.827034 0.055062 0.126 Uiso 0.57(3) 1 calc R U P A 2
C6A C -0.1091(8) 0.6177(12) 0.286(2) 0.097(4) Uani 0.57(3) 1 d . U P A 2
H6AA H -0.188664 0.630575 0.243586 0.146 Uiso 0.57(3) 1 calc R U P A 2
H6AB H -0.078109 0.544125 0.243083 0.146 Uiso 0.57(3) 1 calc R U P A 2
H6AC H -0.109473 0.611005 0.397516 0.146 Uiso 0.57(3) 1 calc R U P A 2
C7 C 0.0751(3) 0.7206(3) 0.2894(5) 0.0642(9) Uani 1 1 d . . . . .
H7 H 0.113635 0.794826 0.279527 0.077 Uiso 1 1 calc R U . . .
O1 O 0.67199(15) 1.20319(13) 0.39400(17) 0.0283(3) Uani 1 1 d . . . . .
O2 O 0.68767(15) 1.13136(13) 0.63356(16) 0.0266(3) Uani 1 1 d . . . . .
O3 O 0.54072(13) 0.69115(13) 0.40878(17) 0.0235(3) Uani 1 1 d . . . . .
O4 O 0.13512(17) 0.63600(17) 0.3427(3) 0.0481(5) Uani 1 1 d . . . . .
O5 O 0.33663(16) 0.52124(14) 0.58272(17) 0.0337(4) Uani 1 1 d . . . . .
H5D H 0.325515 0.545003 0.675412 0.050 Uiso 1 1 d R U . . .
H5E H 0.363995 0.449213 0.588301 0.050 Uiso 1 1 d R U . . .

loop_
_atom_site_aniso_label
_atom_site_aniso_U_11
_atom_site_aniso_U_22
_atom_site_aniso_U_33
_atom_site_aniso_U_23
_atom_site_aniso_U_13
_atom_site_aniso_U_12
Cd1 0.02407(11) 0.01369(10) 0.01757(10) -0.00169(5) 0.00003(6) -0.00089(5)
N1 0.0300(9) 0.0136(8) 0.0167(8) -0.0034(6) -0.0014(7) -0.0021(6)
N2 0.0285(9) 0.0130(8) 0.0173(8) -0.0004(6) 0.0002(6) -0.0007(6)
N3 0.0314(13) 0.0695(18) 0.128(3) 0.0185(19) -0.0089(15) 0.0031(13)
C1 0.0232(10) 0.0162(9) 0.0193(9) -0.0019(8) 0.0039(7) -0.0006(8)
C2 0.0209(9) 0.0161(9) 0.0174(9) 0.0000(7) 0.0013(7) 0.0006(7)
C4 0.0206(9) 0.0140(9) 0.0214(9) 0.0011(7) -0.0006(7) 0.0010(7)
C3 0.0277(10) 0.0173(9) 0.0157(9) 0.0015(8) -0.0006(8) -0.0020(8)
C5 0.068(6) 0.104(8) 0.122(10) 0.023(8) 0.001(7) 0.024(5)
C6 0.078(7) 0.102(7) 0.118(9) -0.008(7) -0.032(7) -0.015(6)
C5A 0.051(4) 0.087(5) 0.113(9) 0.011(6) -0.014(5) 0.023(4)
C6A 0.050(4) 0.110(6) 0.130(8) 0.020(6) -0.014(5) -0.018(4)
C7 0.0321(14) 0.0446(16) 0.115(3) 0.0033(18) -0.0036(16) -0.0022(13)
O1 0.0494(10) 0.0141(7) 0.0215(7) 0.0008(6) 0.0021(7) -0.0042(6)
O2 0.0418(9) 0.0201(7) 0.0177(8) -0.0032(5) 0.0013(6) -0.0052(6)
O3 0.0286(8) 0.0130(6) 0.0288(7) 0.0010(6) -0.0007(6) -0.0025(6)
O4 0.0283(9) 0.0437(10) 0.0719(14) 0.0068(9) -0.0024(9) -0.0014(8)
O5 0.0594(11) 0.0223(7) 0.0197(7) 0.0019(6) 0.0064(7) 0.0096(7)

loop_
_atom_type_symbol
_atom_type_description
_atom_type_scat_dispersion_real
_atom_type_scat_dispersion_imag
_atom_type_scat_source
C C 0.0033 0.0016 'International Tables Vol C Tables 4.2.6.8 and 6.1.1.4'
H H 0.0000 0.0000 'International Tables Vol C Tables 4.2.6.8 and 6.1.1.4'
Cd Cd -0.8075 1.2024 'International Tables Vol C Tables 4.2.6.8 and 6.1.1.4'
N N 0.0061 0.0033 'International Tables Vol C Tables 4.2.6.8 and 6.1.1.4'
O O 0.0106 0.0060 'International Tables Vol C Tables 4.2.6.8 and 6.1.1.4'

loop_
_geom_angle_atom_site_label_1
_geom_angle_atom_site_label_2
_geom_angle_atom_site_label_3
_geom_angle
_geom_angle_site_symmetry_1
_geom_angle_site_symmetry_3
_geom_angle_publ_flag
O5 Cd1 O3 94.77(6) . . ?
O5 Cd1 O4 89.48(7) . . ?
O3 Cd1 O4 173.11(5) . . ?
O5 Cd1 N2 85.83(5) . 2_645 ?
O3 Cd1 N2 91.70(5) . 2_645 ?
O4 Cd1 N2 94.02(7) . 2_645 ?
O5 Cd1 O1 154.66(6) . 2_645 ?
O3 Cd1 O1 94.73(5) . 2_645 ?
O4 Cd1 O1 83.59(7) . 2_645 ?
N2 Cd1 O1 70.45(5) 2_645 2_645 ?
O5 Cd1 O2 129.82(5) . 3_676 ?
O3 Cd1 O2 86.69(5) . 3_676 ?
O4 Cd1 O2 86.42(6) . 3_676 ?
N2 Cd1 O2 144.33(5) 2_645 3_676 ?
O1 Cd1 O2 74.18(5) 2_645 3_676 ?
O5 Cd1 O1 77.87(5) . 3_676 ?
O3 Cd1 O1 83.05(5) . 3_676 ?
O4 Cd1 O1 92.58(7) . 3_676 ?
N2 Cd1 O1 162.35(5) 2_645 3_676 ?
O1 Cd1 O1 126.646(19) 2_645 3_676 ?
O2 Cd1 O1 52.46(5) 3_676 3_676 ?
N2 N1 C4 112.12(16) . . ?
N2 N1 H1A 123.9 . . ?
C4 N1 H1A 123.9 . . ?
C2 N2 N1 104.52(15) . . ?
C2 N2 Cd1 115.41(12) . 2_655 ?
N1 N2 Cd1 140.08(12) . 2_655 ?
C7 N3 C6A 120.8(5) . . ?
C7 N3 C6 117.1(7) . . ?
C7 N3 C5 121.3(8) . . ?
C6 N3 C5 121.6(11) . . ?
C7 N3 C5A 123.8(5) . . ?
C6A N3 C5A 115.4(6) . . ?
O2 C1 O1 121.55(18) . . ?
O2 C1 C2 119.38(17) . . ?
O1 C1 C2 118.99(17) . . ?
N2 C2 C3 111.96(17) . . ?
N2 C2 C1 117.98(16) . . ?
C3 C2 C1 129.61(17) . . ?
O3 C4 N1 123.19(17) . . ?
O3 C4 C3 131.04(18) . . ?
N1 C4 C3 105.75(16) . . ?
C4 C3 C2 105.61(17) . . ?
C4 C3 H3A 127.2 . . ?
C2 C3 H3A 127.2 . . ?
N3 C5 H5A 109.5 . . ?
N3 C5 H5B 109.5 . . ?
H5A C5 H5B 109.5 . . ?
N3 C5 H5C 109.5 . . ?
H5A C5 H5C 109.5 . . ?
H5B C5 H5C 109.5 . . ?
N3 C6 H6A 109.5 . . ?
N3 C6 H6B 109.5 . . ?
H6A C6 H6B 109.5 . . ?
N3 C6 H6C 109.5 . . ?
H6A C6 H6C 109.5 . . ?
H6B C6 H6C 109.5 . . ?
N3 C5A H5AA 109.5 . . ?
N3 C5A H5AB 109.5 . . ?
H5AA C5A H5AB 109.5 . . ?
N3 C5A H5AC 109.5 . . ?
H5AA C5A H5AC 109.5 . . ?
H5AB C5A H5AC 109.5 . . ?
N3 C6A H6AA 109.5 . . ?
N3 C6A H6AB 109.5 . . ?
H6AA C6A H6AB 109.5 . . ?
N3 C6A H6AC 109.5 . . ?
H6AA C6A H6AC 109.5 . . ?
H6AB C6A H6AC 109.5 . . ?
O4 C7 N3 126.7(3) . . ?
O4 C7 H7 116.6 . . ?
N3 C7 H7 116.6 . . ?
C1 O1 Cd1 116.07(12) . 2_655 ?
C1 O1 Cd1 88.89(12) . 3_676 ?
Cd1 O1 Cd1 154.07(7) 2_655 3_676 ?
C1 O2 Cd1 95.21(12) . 3_676 ?
C4 O3 Cd1 120.33(12) . . ?
C7 O4 Cd1 121.29(18) . . ?
Cd1 O5 H5D 122.8 . . ?
Cd1 O5 H5E 127.3 . . ?
H5D O5 H5E 107.7 . . ?

loop_
_geom_bond_atom_site_label_1
_geom_bond_atom_site_label_2
_geom_bond_distance
_geom_bond_site_symmetry_2
_geom_bond_publ_flag
Cd1 O5 2.2750(15) . ?
Cd1 O3 2.3019(15) . ?
Cd1 O4 2.3267(19) . ?
Cd1 N2 2.3338(16) 2_645 ?
Cd1 O1 2.3762(15) 2_645 ?
Cd1 O2 2.4119(16) 3_676 ?
Cd1 O1 2.5456(14) 3_676 ?
N1 N2 1.365(2) . ?
N1 C4 1.368(3) . ?
N1 H1A 0.8600 . ?
N2 C2 1.336(2) . ?
N3 C7 1.299(4) . ?
N3 C6A 1.420(10) . ?
N3 C6 1.477(15) . ?
N3 C5 1.477(16) . ?
N3 C5A 1.501(11) . ?
C1 O2 1.255(2) . ?
C1 O1 1.259(3) . ?
C1 C2 1.478(3) . ?
C2 C3 1.392(3) . ?
C4 O3 1.308(2) . ?
C4 C3 1.390(3) . ?
C3 H3A 0.9300 . ?
C5 H5A 0.9600 . ?
C5 H5B 0.9600 . ?
C5 H5C 0.9600 . ?
C6 H6A 0.9600 . ?
C6 H6B 0.9600 . ?
C6 H6C 0.9600 . ?
C5A H5AA 0.9600 . ?
C5A H5AB 0.9600 . ?
C5A H5AC 0.9600 . ?
C6A H6AA 0.9600 . ?
C6A H6AB 0.9600 . ?
C6A H6AC 0.9600 . ?
C7 O4 1.224(4) . ?
C7 H7 0.9300 . ?
O5 H5D 0.8500 . ?
O5 H5E 0.8500 . ?

loop_
_geom_torsion_atom_site_label_1
_geom_torsion_atom_site_label_2
_geom_torsion_atom_site_label_3
_geom_torsion_atom_site_label_4
_geom_torsion
_geom_torsion_site_symmetry_1
_geom_torsion_site_symmetry_2
_geom_torsion_site_symmetry_3
_geom_torsion_site_symmetry_4
_geom_torsion_publ_flag
C4 N1 N2 C2 1.6(2) . . . . ?
C4 N1 N2 Cd1 -177.59(15) . . . 2_655 ?
N1 N2 C2 C3 -0.2(2) . . . . ?
Cd1 N2 C2 C3 179.23(13) 2_655 . . . ?
N1 N2 C2 C1 -173.25(17) . . . . ?
Cd1 N2 C2 C1 6.2(2) 2_655 . . . ?
O2 C1 C2 N2 179.28(19) . . . . ?
O1 C1 C2 N2 2.5(3) . . . . ?
O2 C1 C2 C3 7.7(3) . . . . ?
O1 C1 C2 C3 -169.1(2) . . . . ?
N2 N1 C4 O3 175.96(17) . . . . ?
N2 N1 C4 C3 -2.3(2) . . . . ?
O3 C4 C3 C2 -176.0(2) . . . . ?
N1 C4 C3 C2 2.1(2) . . . . ?
N2 C2 C3 C4 -1.2(2) . . . . ?
C1 C2 C3 C4 170.83(19) . . . . ?
C6A N3 C7 O4 13.5(13) . . . . ?
C6 N3 C7 O4 -26.2(14) . . . . ?
C5 N3 C7 O4 155.6(12) . . . . ?
C5A N3 C7 O4 -167.7(9) . . . . ?
O2 C1 O1 Cd1 173.59(15) . . . 2_655 ?
C2 C1 O1 Cd1 -9.7(2) . . . 2_655 ?
O2 C1 O1 Cd1 -13.7(2) . . . 3_676 ?
C2 C1 O1 Cd1 163.01(16) . . . 3_676 ?
O1 C1 O2 Cd1 14.5(2) . . . 3_676 ?
C2 C1 O2 Cd1 -162.17(16) . . . 3_676 ?
N1 C4 O3 Cd1 -74.7(2) . . . . ?
C3 C4 O3 Cd1 103.2(2) . . . . ?
N3 C7 O4 Cd1 169.6(3) . . . . ?
